data_7707046
loop_
_publ_author_name
'Kobayashi, Daiya'
'Hamakawa, Akira'
'Yamaguchi, Yuki'
'Takahashi, Toshiaki'
'Yanagita, Mitsuhiro'
'Arai, Shigebumi'
'Minoura, Mao'

_publ_section_title
;
 Broadened bioactivity and enhanced durability of two structurally
 distinct metal-organic frameworks containing Zn<sup>2+</sup> ions and
 thiabendazole.
;
_journal_issue 21
_journal_name_full 'Dalton transactions (Cambridge, England : 2003)'
_journal_page_first 7176
_journal_page_last 7180
_journal_paper_doi 10.1039/d1dt00733e
_journal_volume 50
_journal_year 2021
_chemical_formula_sum 'C18 H10 N3 O4 S Zn'
_chemical_formula_weight 429.72
_space_group_crystal_system monoclinic
_space_group_IT_number 14
_space_group_name_Hall '-P 2ybc'
_space_group_name_H-M_alt 'P 1 21/c 1'
_atom_sites_solution_hydrogens geom
_audit_creation_method SHELXL-2014/7
_audit_update_record
;
2020-12-22 deposited with the CCDC.	2021-03-22 downloaded from the CCDC.
;
_cell_angle_alpha 90
_cell_angle_beta 96.7390(10)
_cell_angle_gamma 90
_cell_formula_units_Z 4
_cell_length_a 7.2558(2)
_cell_length_b 20.6091(6)
_cell_length_c 11.1997(4)
_cell_measurement_reflns_used 9918
_cell_measurement_temperature 123(2)
_cell_measurement_theta_max 27.42
_cell_measurement_theta_min 2.69
_cell_volume 1663.18(9)
_computing_structure_refinement 'SHELXL-2014/7 (Sheldrick, 2014)'
_diffrn_ambient_temperature 123(2)
_diffrn_measured_fraction_theta_full 0.999
_diffrn_measured_fraction_theta_max 0.999
_diffrn_measurement_device_type 'Bruker QUEST Photon'
_diffrn_measurement_method '\f and \w scans'
_diffrn_radiation_type MoK\a
_diffrn_radiation_wavelength 0.71073
_diffrn_reflns_av_R_equivalents 0.0579
_diffrn_reflns_av_unetI/netI 0.0264
_diffrn_reflns_Laue_measured_fraction_full 0.999
_diffrn_reflns_Laue_measured_fraction_max 0.999
_diffrn_reflns_limit_h_max 9
_diffrn_reflns_limit_h_min -8
_diffrn_reflns_limit_k_max 26
_diffrn_reflns_limit_k_min -26
_diffrn_reflns_limit_l_max 14
_diffrn_reflns_limit_l_min -14
_diffrn_reflns_number 42193
_diffrn_reflns_point_group_measured_fraction_full 0.999
_diffrn_reflns_point_group_measured_fraction_max 0.999
_diffrn_reflns_theta_full 25.242
_diffrn_reflns_theta_max 27.483
_diffrn_reflns_theta_min 2.827
_diffrn_source 'fine-focus sealed tube'
_exptl_absorpt_coefficient_mu 1.634
_exptl_absorpt_correction_T_max 0.7456
_exptl_absorpt_correction_T_min 0.6645
_exptl_absorpt_correction_type empirical
_exptl_absorpt_process_details SADABS
_exptl_crystal_colour yellow
_exptl_crystal_density_diffrn 1.716
_exptl_crystal_description needle
_exptl_crystal_F_000 868
_exptl_crystal_size_max 0.100
_exptl_crystal_size_mid 0.050
_exptl_crystal_size_min 0.050
_refine_diff_density_max 0.933
_refine_diff_density_min -0.484
_refine_diff_density_rms 0.076
_refine_ls_extinction_method none
_refine_ls_goodness_of_fit_ref 1.091
_refine_ls_hydrogen_treatment constr
_refine_ls_matrix_type full
_refine_ls_number_parameters 244
_refine_ls_number_reflns 3825
_refine_ls_number_restraints 0
_refine_ls_restrained_S_all 1.091
_refine_ls_R_factor_all 0.0449
_refine_ls_R_factor_gt 0.0338
_refine_ls_shift/su_max 0.000
_refine_ls_shift/su_mean 0.000
_refine_ls_structure_factor_coef Fsqd
_refine_ls_weighting_details 'w=1/[\s^2^(Fo^2^)+(0.0229P)^2^+2.8495P] where P=(Fo^2^+2Fc^2^)/3'
_refine_ls_weighting_scheme calc
_refine_ls_wR_factor_gt 0.0723
_refine_ls_wR_factor_ref 0.0790
_reflns_Friedel_coverage 0.000
_reflns_number_gt 3249
_reflns_number_total 3825
_reflns_threshold_expression 'I > 2\s(I)'
_cod_data_source_file d1dt00733e2.cif
_cod_data_source_block NSO2135_0m_a
_cod_depositor_comments 'Adding full bibliography for 7707045--7707046.cif.'
_cod_original_sg_symbol_H-M 'P 21/c'
_cod_database_code 7707046
_shelx_shelxl_version_number 2014/7
_shelx_space_group_comment
;
The symmetry employed for this shelxl refinement is uniquely defined
by the following loop, which should always be used as a source of
symmetry information in preference to the above space-group names.
They are only intended as comments.
;
_shelx_estimated_absorpt_t_min 0.854
_shelx_estimated_absorpt_t_max 0.923

loop_
_space_group_symop_operation_xyz
'x, y, z'
'-x, y+1/2, -z+1/2'
'-x, -y, -z'
'x, -y-1/2, z-1/2'

loop_
_atom_site_label
_atom_site_type_symbol
_atom_site_fract_x
_atom_site_fract_y
_atom_site_fract_z
_atom_site_U_iso_or_equiv
_atom_site_adp_type
_atom_site_occupancy
_atom_site_site_symmetry_order
_atom_site_calc_flag
_atom_site_refinement_flags_posn
_atom_site_refinement_flags_adp
_atom_site_refinement_flags_occupancy
_atom_site_disorder_assembly
_atom_site_disorder_group
Zn1 Zn 0.25561(4) 0.60477(2) 0.67692(3) 0.01696(9) Uani 1 1 d . . . . .
N1 N 0.2120(3) 0.50506(10) 0.72050(18) 0.0185(4) Uani 1 1 d . . . . .
C1 C 0.1902(4) 0.47199(13) 0.8173(2) 0.0237(6) Uani 1 1 d . . . . .
H1 H 0.1797 0.4920 0.8926 0.028 Uiso 1 1 calc R U . . .
S1 S 0.18207(10) 0.38993(3) 0.79764(6) 0.02566(15) Uani 1 1 d . . . . .
C2 C 0.2103(4) 0.40001(13) 0.6495(2) 0.0227(5) Uani 1 1 d . . . . .
H2 H 0.2161 0.3658 0.5933 0.027 Uiso 1 1 calc R U . . .
C3 C 0.2233(3) 0.46410(12) 0.6239(2) 0.0171(5) Uani 1 1 d . . . . .
N2 N 0.2683(3) 0.56116(10) 0.51151(18) 0.0165(4) Uani 1 1 d . . . . .
C4 C 0.2485(3) 0.49716(12) 0.5117(2) 0.0156(5) Uani 1 1 d . . . . .
N3 N 0.2527(3) 0.47027(10) 0.40188(18) 0.0183(4) Uani 1 1 d . . . . .
C5 C 0.2759(3) 0.52129(12) 0.3234(2) 0.0182(5) Uani 1 1 d . . . . .
C6 C 0.2834(3) 0.57806(12) 0.3933(2) 0.0181(5) Uani 1 1 d . . . . .
C7 C 0.3013(4) 0.63891(13) 0.3407(2) 0.0225(5) Uani 1 1 d . . . . .
H3 H 0.3067 0.6776 0.3872 0.027 Uiso 1 1 calc R U . . .
C8 C 0.3108(4) 0.64040(14) 0.2186(3) 0.0276(6) Uani 1 1 d . . . . .
H4 H 0.3206 0.6811 0.1800 0.033 Uiso 1 1 calc R U . . .
C9 C 0.3065(4) 0.58349(15) 0.1496(3) 0.0284(6) Uani 1 1 d . . . . .
H5 H 0.3164 0.5866 0.0660 0.034 Uiso 1 1 calc R U . . .
C10 C 0.2881(4) 0.52291(14) 0.2000(2) 0.0254(6) Uani 1 1 d . . . . .
H6 H 0.2840 0.4844 0.1531 0.030 Uiso 1 1 calc R U . . .
O1 O 0.5340(2) 0.62061(8) 0.74019(15) 0.0187(4) Uani 1 1 d . . . . .
C11 C 0.4882(3) 0.64565(11) 0.8356(2) 0.0165(5) Uani 1 1 d . . . . .
O2 O 0.3240(2) 0.64247(9) 0.86108(16) 0.0222(4) Uani 1 1 d . . . . .
C12 C 0.6328(3) 0.68206(12) 0.9159(2) 0.0165(5) Uani 1 1 d . . . . .
C13 C 0.5792(3) 0.72608(11) 1.0000(2) 0.0160(5) Uani 1 1 d . . . . .
H7 H 0.4527 0.7290 1.0138 0.019 Uiso 1 1 calc R U . . .
C14 C 0.7112(3) 0.76567(11) 1.0637(2) 0.0164(5) Uani 1 1 d . . . . .
H8 H 0.6746 0.7963 1.1198 0.020 Uiso 1 1 calc R U . . .
C15 C 0.8972(3) 0.76048(12) 1.0453(2) 0.0162(5) Uani 1 1 d . . . . .
C16 C 0.9521(3) 0.71443(12) 0.9656(2) 0.0193(5) Uani 1 1 d . . . . .
H9 H 1.0798 0.7094 0.9562 0.023 Uiso 1 1 calc R U . . .
C17 C 0.8200(3) 0.67579(12) 0.8998(2) 0.0195(5) Uani 1 1 d . . . . .
H10 H 0.8569 0.6451 0.8438 0.023 Uiso 1 1 calc R U . . .
C18 C 1.0368(3) 0.80751(11) 1.1029(2) 0.0161(5) Uani 1 1 d . . . . .
O3 O 0.9800(2) 0.86030(8) 1.14561(15) 0.0180(4) Uani 1 1 d . . . . .
O4 O 1.2072(2) 0.79664(8) 1.10406(16) 0.0196(4) Uani 1 1 d . . . . .

loop_
_atom_site_aniso_label
_atom_site_aniso_U_11
_atom_site_aniso_U_22
_atom_site_aniso_U_33
_atom_site_aniso_U_23
_atom_site_aniso_U_13
_atom_site_aniso_U_12
Zn1 0.01767(15) 0.01523(14) 0.01733(14) -0.00173(11) -0.00075(10) 0.00078(11)
N1 0.0187(10) 0.0191(10) 0.0179(10) 0.0003(8) 0.0027(8) -0.0001(8)
C1 0.0257(14) 0.0260(13) 0.0196(12) 0.0019(11) 0.0034(11) 0.0009(11)
S1 0.0309(4) 0.0218(3) 0.0241(3) 0.0079(3) 0.0026(3) -0.0011(3)
C2 0.0277(14) 0.0193(12) 0.0205(12) 0.0008(10) 0.0005(10) -0.0019(11)
C3 0.0147(11) 0.0173(12) 0.0186(12) -0.0008(9) -0.0007(9) 0.0011(9)
N2 0.0160(10) 0.0158(10) 0.0178(10) -0.0005(8) 0.0025(8) -0.0012(8)
C4 0.0127(11) 0.0164(11) 0.0170(11) -0.0004(9) -0.0002(9) 0.0006(9)
N3 0.0211(11) 0.0177(10) 0.0160(10) -0.0004(8) 0.0024(8) 0.0015(8)
C5 0.0161(12) 0.0191(12) 0.0193(12) 0.0015(10) 0.0024(10) 0.0017(9)
C6 0.0139(11) 0.0220(12) 0.0186(12) 0.0015(10) 0.0028(9) -0.0002(10)
C7 0.0236(13) 0.0191(12) 0.0252(13) 0.0018(10) 0.0045(11) -0.0039(10)
C8 0.0281(14) 0.0277(14) 0.0278(14) 0.0100(12) 0.0069(12) -0.0012(12)
C9 0.0294(15) 0.0349(15) 0.0225(13) 0.0070(12) 0.0101(11) 0.0041(12)
C10 0.0281(14) 0.0287(14) 0.0200(13) -0.0005(11) 0.0053(11) 0.0035(12)
O1 0.0181(9) 0.0206(9) 0.0172(8) -0.0028(7) 0.0013(7) -0.0003(7)
C11 0.0176(12) 0.0140(11) 0.0174(11) 0.0023(9) -0.0004(9) 0.0028(9)
O2 0.0174(9) 0.0291(10) 0.0200(9) -0.0031(8) 0.0020(7) -0.0031(8)
C12 0.0176(12) 0.0169(11) 0.0150(11) 0.0011(9) 0.0018(9) 0.0004(9)
C13 0.0154(11) 0.0175(11) 0.0153(11) 0.0022(9) 0.0028(9) -0.0005(9)
C14 0.0196(12) 0.0137(11) 0.0166(11) -0.0009(9) 0.0049(9) 0.0011(9)
C15 0.0163(11) 0.0168(11) 0.0151(11) 0.0025(9) 0.0006(9) -0.0009(9)
C16 0.0153(11) 0.0213(12) 0.0216(12) -0.0012(10) 0.0037(10) -0.0004(10)
C17 0.0193(12) 0.0211(12) 0.0186(12) -0.0046(10) 0.0035(10) 0.0009(10)
C18 0.0196(12) 0.0155(11) 0.0132(11) 0.0037(9) 0.0020(9) -0.0002(9)
O3 0.0188(9) 0.0155(8) 0.0198(9) -0.0018(7) 0.0025(7) -0.0014(7)
O4 0.0172(9) 0.0175(9) 0.0239(9) -0.0009(7) 0.0015(7) -0.0007(7)

loop_
_atom_type_symbol
_atom_type_description
_atom_type_scat_dispersion_real
_atom_type_scat_dispersion_imag
_atom_type_scat_source
C C 0.0033 0.0016 'International Tables Vol C Tables 4.2.6.8 and 6.1.1.4'
H H 0.0000 0.0000 'International Tables Vol C Tables 4.2.6.8 and 6.1.1.4'
N N 0.0061 0.0033 'International Tables Vol C Tables 4.2.6.8 and 6.1.1.4'
O O 0.0106 0.0060 'International Tables Vol C Tables 4.2.6.8 and 6.1.1.4'
Zn Zn 0.2839 1.4301 'International Tables Vol C Tables 4.2.6.8 and 6.1.1.4'
S S 0.1246 0.1234 'International Tables Vol C Tables 4.2.6.8 and 6.1.1.4'

loop_
_geom_angle_atom_site_label_1
_geom_angle_atom_site_label_2
_geom_angle_atom_site_label_3
_geom_angle
_geom_angle_site_symmetry_1
_geom_angle_site_symmetry_3
_geom_angle_publ_flag
N2 Zn1 O1 103.23(7) . . ?
N2 Zn1 O3 98.03(7) . 4_475 ?
O1 Zn1 O3 149.52(7) . 4_475 ?
N2 Zn1 N1 79.10(8) . . ?
O1 Zn1 N1 103.61(7) . . ?
O3 Zn1 N1 101.65(7) 4_475 . ?
N2 Zn1 O4 95.21(7) . 4_475 ?
O1 Zn1 O4 95.03(7) . 4_475 ?
O3 Zn1 O4 61.19(6) 4_475 4_475 ?
N1 Zn1 O4 161.29(7) . 4_475 ?
N2 Zn1 O2 163.91(7) . . ?
O1 Zn1 O2 61.62(7) . . ?
O3 Zn1 O2 98.03(7) 4_475 . ?
N1 Zn1 O2 98.49(7) . . ?
O4 Zn1 O2 91.73(7) 4_475 . ?
N2 Zn1 C11 134.31(8) . . ?
O1 Zn1 C11 31.08(7) . . ?
O3 Zn1 C11 124.06(7) 4_475 . ?
N1 Zn1 C11 105.76(8) . . ?
O4 Zn1 C11 91.03(7) 4_475 . ?
O2 Zn1 C11 30.79(7) . . ?
N2 Zn1 C18 96.38(8) . 4_475 ?
O1 Zn1 C18 123.72(7) . 4_475 ?
O3 Zn1 C18 30.92(7) 4_475 4_475 ?
N1 Zn1 C18 131.92(8) . 4_475 ?
O4 Zn1 C18 30.32(7) 4_475 4_475 ?
O2 Zn1 C18 96.93(7) . 4_475 ?
C11 Zn1 C18 110.52(8) . 4_475 ?
C1 N1 C3 110.8(2) . . ?
C1 N1 Zn1 136.45(18) . . ?
C3 N1 Zn1 112.54(16) . . ?
N1 C1 S1 114.6(2) . . ?
N1 C1 H1 122.7 . . ?
S1 C1 H1 122.7 . . ?
C1 S1 C2 89.90(13) . . ?
C3 C2 S1 110.0(2) . . ?
C3 C2 H2 125.0 . . ?
S1 C2 H2 125.0 . . ?
C2 C3 N1 114.7(2) . . ?
C2 C3 C4 130.9(2) . . ?
N1 C3 C4 114.4(2) . . ?
C4 N2 C6 105.8(2) . . ?
C4 N2 Zn1 114.44(16) . . ?
C6 N2 Zn1 139.67(17) . . ?
N2 C4 N3 113.0(2) . . ?
N2 C4 C3 119.3(2) . . ?
N3 C4 C3 127.6(2) . . ?
C4 N3 C5 106.4(2) . . ?
N3 C5 C10 132.0(2) . . ?
N3 C5 C6 106.1(2) . . ?
C10 C5 C6 121.9(2) . . ?
N2 C6 C7 130.5(2) . . ?
N2 C6 C5 108.7(2) . . ?
C7 C6 C5 120.7(2) . . ?
C8 C7 C6 117.2(3) . . ?
C8 C7 H3 121.4 . . ?
C6 C7 H3 121.4 . . ?
C7 C8 C9 121.8(3) . . ?
C7 C8 H4 119.1 . . ?
C9 C8 H4 119.1 . . ?
C10 C9 C8 121.8(3) . . ?
C10 C9 H5 119.1 . . ?
C8 C9 H5 119.1 . . ?
C9 C10 C5 116.5(3) . . ?
C9 C10 H6 121.8 . . ?
C5 C10 H6 121.8 . . ?
C11 O1 Zn1 90.62(14) . . ?
O2 C11 O1 121.3(2) . . ?
O2 C11 C12 120.3(2) . . ?
O1 C11 C12 118.4(2) . . ?
O2 C11 Zn1 63.72(13) . . ?
O1 C11 Zn1 58.30(12) . . ?
C12 C11 Zn1 168.42(17) . . ?
C11 O2 Zn1 85.50(14) . . ?
C13 C12 C17 120.0(2) . . ?
C13 C12 C11 119.9(2) . . ?
C17 C12 C11 119.9(2) . . ?
C14 C13 C12 119.9(2) . . ?
C14 C13 H7 120.1 . . ?
C12 C13 H7 120.1 . . ?
C13 C14 C15 120.0(2) . . ?
C13 C14 H8 120.0 . . ?
C15 C14 H8 120.0 . . ?
C16 C15 C14 120.2(2) . . ?
C16 C15 C18 119.3(2) . . ?
C14 C15 C18 120.4(2) . . ?
C17 C16 C15 119.9(2) . . ?
C17 C16 H9 120.0 . . ?
C15 C16 H9 120.0 . . ?
C16 C17 C12 119.9(2) . . ?
C16 C17 H10 120.0 . . ?
C12 C17 H10 120.0 . . ?
O4 C18 O3 120.6(2) . . ?
O4 C18 C15 120.4(2) . . ?
O3 C18 C15 118.9(2) . . ?
O4 C18 Zn1 62.35(13) . 4_676 ?
O3 C18 Zn1 58.41(12) . 4_676 ?
C15 C18 Zn1 172.62(17) . 4_676 ?
C18 O3 Zn1 90.67(14) . 4_676 ?
C18 O4 Zn1 87.33(14) . 4_676 ?

loop_
_geom_bond_atom_site_label_1
_geom_bond_atom_site_label_2
_geom_bond_distance
_geom_bond_site_symmetry_2
_geom_bond_publ_flag
Zn1 N2 2.071(2) . ?
Zn1 O1 2.0865(17) . ?
Zn1 O3 2.1156(17) 4_475 ?
Zn1 N1 2.144(2) . ?
Zn1 O4 2.2022(17) 4_475 ?
Zn1 O2 2.2054(18) . ?
Zn1 C11 2.452(2) . ?
Zn1 C18 2.484(2) 4_475 ?
N1 C1 1.306(3) . ?
N1 C3 1.382(3) . ?
C1 S1 1.705(3) . ?
C1 H1 0.9500 . ?
S1 C2 1.708(3) . ?
C2 C3 1.357(3) . ?
C2 H2 0.9500 . ?
C3 C4 1.460(3) . ?
N2 C4 1.327(3) . ?
N2 C6 1.385(3) . ?
C4 N3 1.353(3) . ?
N3 C5 1.393(3) . ?
C5 C10 1.396(4) . ?
C5 C6 1.405(3) . ?
C6 C7 1.398(4) . ?
C7 C8 1.378(4) . ?
C7 H3 0.9500 . ?
C8 C9 1.403(4) . ?
C8 H4 0.9500 . ?
C9 C10 1.383(4) . ?
C9 H5 0.9500 . ?
C10 H6 0.9500 . ?
O1 C11 1.266(3) . ?
C11 O2 1.259(3) . ?
C11 C12 1.500(3) . ?
C12 C13 1.396(3) . ?
C12 C17 1.397(3) . ?
C13 C14 1.390(3) . ?
C13 H7 0.9500 . ?
C14 C15 1.393(3) . ?
C14 H8 0.9500 . ?
C15 C16 1.393(3) . ?
C15 C18 1.493(3) . ?
C16 C17 1.390(3) . ?
C16 H9 0.9500 . ?
C17 H10 0.9500 . ?
C18 O4 1.255(3) . ?
C18 O3 1.276(3) . ?
C18 Zn1 2.484(2) 4_676 ?
O3 Zn1 2.1156(17) 4_676 ?
O4 Zn1 2.2022(17) 4_676 ?

loop_
_geom_torsion_atom_site_label_1
_geom_torsion_atom_site_label_2
_geom_torsion_atom_site_label_3
_geom_torsion_atom_site_label_4
_geom_torsion
_geom_torsion_site_symmetry_1
_geom_torsion_site_symmetry_2
_geom_torsion_site_symmetry_3
_geom_torsion_site_symmetry_4
_geom_torsion_publ_flag
C3 N1 C1 S1 0.0(3) . . . . ?
Zn1 N1 C1 S1 -174.04(14) . . . . ?
N1 C1 S1 C2 0.1(2) . . . . ?
C1 S1 C2 C3 -0.2(2) . . . . ?
S1 C2 C3 N1 0.3(3) . . . . ?
S1 C2 C3 C4 179.8(2) . . . . ?
C1 N1 C3 C2 -0.2(3) . . . . ?
Zn1 N1 C3 C2 175.36(18) . . . . ?
C1 N1 C3 C4 -179.8(2) . . . . ?
Zn1 N1 C3 C4 -4.2(3) . . . . ?
C6 N2 C4 N3 1.1(3) . . . . ?
Zn1 N2 C4 N3 178.44(15) . . . . ?
C6 N2 C4 C3 -178.2(2) . . . . ?
Zn1 N2 C4 C3 -0.9(3) . . . . ?
C2 C3 C4 N2 -176.0(3) . . . . ?
N1 C3 C4 N2 3.6(3) . . . . ?
C2 C3 C4 N3 4.8(4) . . . . ?
N1 C3 C4 N3 -175.6(2) . . . . ?
N2 C4 N3 C5 -0.5(3) . . . . ?
C3 C4 N3 C5 178.8(2) . . . . ?
C4 N3 C5 C10 -179.3(3) . . . . ?
C4 N3 C5 C6 -0.4(3) . . . . ?
C4 N2 C6 C7 178.0(3) . . . . ?
Zn1 N2 C6 C7 1.7(4) . . . . ?
C4 N2 C6 C5 -1.3(3) . . . . ?
Zn1 N2 C6 C5 -177.56(19) . . . . ?
N3 C5 C6 N2 1.1(3) . . . . ?
C10 C5 C6 N2 -179.9(2) . . . . ?
N3 C5 C6 C7 -178.3(2) . . . . ?
C10 C5 C6 C7 0.7(4) . . . . ?
N2 C6 C7 C8 -179.1(3) . . . . ?
C5 C6 C7 C8 0.1(4) . . . . ?
C6 C7 C8 C9 -1.2(4) . . . . ?
C7 C8 C9 C10 1.5(4) . . . . ?
C8 C9 C10 C5 -0.6(4) . . . . ?
N3 C5 C10 C9 178.3(3) . . . . ?
C6 C5 C10 C9 -0.5(4) . . . . ?
Zn1 O1 C11 O2 10.2(2) . . . . ?
Zn1 O1 C11 C12 -167.17(19) . . . . ?
O1 C11 O2 Zn1 -9.7(2) . . . . ?
C12 C11 O2 Zn1 167.6(2) . . . . ?
O2 C11 C12 C13 -16.7(3) . . . . ?
O1 C11 C12 C13 160.7(2) . . . . ?
Zn1 C11 C12 C13 90.4(9) . . . . ?
O2 C11 C12 C17 168.4(2) . . . . ?
O1 C11 C12 C17 -14.2(3) . . . . ?
Zn1 C11 C12 C17 -84.4(9) . . . . ?
C17 C12 C13 C14 2.9(4) . . . . ?
C11 C12 C13 C14 -171.9(2) . . . . ?
C12 C13 C14 C15 -1.3(4) . . . . ?
C13 C14 C15 C16 -1.8(4) . . . . ?
C13 C14 C15 C18 173.3(2) . . . . ?
C14 C15 C16 C17 3.3(4) . . . . ?
C18 C15 C16 C17 -171.9(2) . . . . ?
C15 C16 C17 C12 -1.6(4) . . . . ?
C13 C12 C17 C16 -1.4(4) . . . . ?
C11 C12 C17 C16 173.4(2) . . . . ?
C16 C15 C18 O4 -17.3(3) . . . . ?
C14 C15 C18 O4 167.5(2) . . . . ?
C16 C15 C18 O3 159.3(2) . . . . ?
C14 C15 C18 O3 -15.9(3) . . . . ?
O4 C18 O3 Zn1 4.5(2) . . . 4_676 ?
C15 C18 O3 Zn1 -172.05(19) . . . 4_676 ?
O3 C18 O4 Zn1 -4.4(2) . . . 4_676 ?
C15 C18 O4 Zn1 172.2(2) . . . 4_676 ?
